data_1540492
loop_
_publ_author_name
'Sadakiyo, Masaaki'
'Yamada, Teppei'
'Kato, Kenichi'
'Takata, Masaki'
'Kitagawa, Hiroshi'

_publ_section_title
;
 A significant change in selective adsorption behaviour for ethanol by
 flexibility control through the type of central metals in a
 metal--organic framework
;
_journal_issue 2
_journal_name_full 'Chem. Sci.'
_journal_page_first 1349
_journal_paper_doi 10.1039/C5SC03325J
_journal_volume 7
_journal_year 2016
_chemical_formula_moiety 'C10 H26 Fe2 N2 O18'
_chemical_formula_sum 'C10 H26 Fe2 N2 O18'
_chemical_formula_weight 574.03
_chemical_name_common {H3N(CH2)4NH3}[Fe2(C2O4)3](H2O)6
_chemical_name_systematic
; 
 ? 
;
_space_group_IT_number 14
_symmetry_cell_setting monoclinic
_symmetry_space_group_name_Hall '-P 2yn'
_symmetry_space_group_name_H-M 'P 1 21/n 1'
_atom_sites_solution_hydrogens geom
_atom_sites_solution_primary direct
_atom_sites_solution_secondary difmap
_audit_creation_method SHELXL-97
_audit_update_record
;
2015-09-03 deposited with the CCDC.
2015-11-05 downloaded from the CCDC.
;
_cell_angle_alpha 90.00
_cell_angle_beta 113.1900(10)
_cell_angle_gamma 90.00
_cell_formula_units_Z 2
_cell_length_a 8.2586(9)
_cell_length_b 15.8638(17)
_cell_length_c 9.4209(10)
_cell_measurement_temperature 100(2)
_cell_volume 1134.5(2)
_computing_cell_refinement 'SAINT (Bruker, 2007)'
_computing_data_collection 'APEX2 (Bruker, 2007)'
_computing_data_reduction 'SAINT (Bruker, 2007)'
_computing_molecular_graphics 'yadokari-XG (K. Wakita, 2000)'
_computing_structure_refinement 'SHELXL-97 (Sheldrick, 1997)'
_computing_structure_solution 'SIR-2002 (Burla et al., 2003)'
_diffrn_ambient_temperature 100(2)
_diffrn_measured_fraction_theta_full 0.917
_diffrn_measured_fraction_theta_max 0.917
_diffrn_measurement_device_type 'Bruker SMART APEX CCD-detector'
_diffrn_measurement_method '\f and \w'
_diffrn_radiation_monochromator graphite
_diffrn_radiation_source 'rotating anode with a mirror focusing unit'
_diffrn_radiation_type MoK\a
_diffrn_radiation_wavelength 0.71069
_diffrn_reflns_av_R_equivalents 0.0114
_diffrn_reflns_av_sigmaI/netI 0.0129
_diffrn_reflns_limit_h_max 11
_diffrn_reflns_limit_h_min -10
_diffrn_reflns_limit_k_max 12
_diffrn_reflns_limit_k_min -21
_diffrn_reflns_limit_l_max 10
_diffrn_reflns_limit_l_min -12
_diffrn_reflns_number 6475
_diffrn_reflns_theta_full 28.76
_diffrn_reflns_theta_max 28.76
_diffrn_reflns_theta_min 2.57
_exptl_absorpt_coefficient_mu 1.364
_exptl_absorpt_correction_T_max 0.8987
_exptl_absorpt_correction_T_min 0.6851
_exptl_absorpt_correction_type multi-scan
_exptl_crystal_colour brown
_exptl_crystal_density_diffrn 1.680
_exptl_crystal_density_method 'not measured'
_exptl_crystal_description platelet
_exptl_crystal_F_000 592
_exptl_crystal_size_max 0.30
_exptl_crystal_size_mid 0.25
_exptl_crystal_size_min 0.08
_refine_diff_density_max 0.471
_refine_diff_density_min -0.328
_refine_diff_density_rms 0.049
_refine_ls_extinction_method none
_refine_ls_goodness_of_fit_ref 1.048
_refine_ls_hydrogen_treatment mixed
_refine_ls_matrix_type full
_refine_ls_number_parameters 198
_refine_ls_number_reflns 2699
_refine_ls_number_restraints 0
_refine_ls_restrained_S_all 1.048
_refine_ls_R_factor_all 0.0205
_refine_ls_R_factor_gt 0.0196
_refine_ls_shift/su_max 0.002
_refine_ls_shift/su_mean 0.000
_refine_ls_structure_factor_coef Fsqd
_refine_ls_weighting_details 'calc w=1/[\s^2^(Fo^2^)+(0.0303P)^2^+0.4219P] where P=(Fo^2^+2Fc^2^)/3'
_refine_ls_weighting_scheme calc
_refine_ls_wR_factor_gt 0.0529
_refine_ls_wR_factor_ref 0.0535
_reflns_number_gt 2592
_reflns_number_total 2699
_reflns_threshold_expression >2sigma(I)
_cod_data_source_file c5sc03325j2.cif
_cod_data_source_block FeDAB-6H2O
_cod_depositor_comments 'Adding full bibliography for 1540492--1540493.cif.'
_cod_original_sg_symbol_H-M 'P 21/n'
_cod_database_code 1540492

loop_
_symmetry_equiv_pos_as_xyz
'x, y, z'
'-x+1/2, y+1/2, -z+1/2'
'-x, -y, -z'
'x-1/2, -y-1/2, z-1/2'

loop_
_atom_site_label
_atom_site_type_symbol
_atom_site_fract_x
_atom_site_fract_y
_atom_site_fract_z
_atom_site_U_iso_or_equiv
_atom_site_adp_type
_atom_site_occupancy
_atom_site_symmetry_multiplicity
_atom_site_calc_flag
Fe1 Fe 0.527480(18) 0.669966(9) 0.958035(17) 0.01163(6) Uani 1 1 d
O4 O 0.24755(10) 0.67737(5) 0.83600(9) 0.01611(16) Uani 1 1 d
O3 O 0.54540(10) 0.76675(5) 1.12135(9) 0.01503(16) Uani 1 1 d
O2 O 0.50434(9) 0.74902(5) 0.77290(9) 0.01422(15) Uani 1 1 d
O1 O 0.80398(10) 0.68853(5) 1.06562(9) 0.01491(15) Uani 1 1 d
O6 O 0.51242(11) 0.58416(5) 1.12307(9) 0.01597(16) Uani 1 1 d
O8 O 0.74618(12) 0.67726(5) 0.66391(11) 0.01918(18) Uani 1 1 d
O5 O 0.53490(10) 0.55290(5) 0.85179(9) 0.01613(16) Uani 1 1 d
O9 O 0.06139(12) 0.59842(6) 0.99772(10) 0.01854(17) Uani 1 1 d
O7 O 0.46081(15) 0.62104(9) 1.39727(14) 0.0428(3) Uani 1 1 d
N1 N 0.69365(13) 0.99763(7) 0.77191(12) 0.01644(19) Uani 1 1 d
C5 C 0.57830(15) 1.00985(7) 0.97885(13) 0.0165(2) Uani 1 1 d
C2 C 0.20015(13) 0.72080(6) 0.71591(12) 0.01247(19) Uani 1 1 d
C3 C 0.49370(13) 0.50878(7) 1.07898(12) 0.01290(19) Uani 1 1 d
C4 C 0.54523(15) 0.97819(8) 0.81860(13) 0.0178(2) Uani 1 1 d
C1 C 0.34949(13) 0.76423(6) 0.68109(12) 0.01197(19) Uani 1 1 d
H6 H 0.599(2) 1.0695(11) 0.9819(18) 0.029(4) Uiso 1 1 d
H4 H 0.445(2) 1.0038(9) 0.7443(17) 0.020(4) Uiso 1 1 d
H7 H 0.681(2) 0.9839(10) 1.0505(17) 0.024(4) Uiso 1 1 d
H5 H 0.533(2) 0.9220(11) 0.8152(19) 0.029(4) Uiso 1 1 d
H3 H 0.165(2) 0.5206(10) 1.175(2) 0.027(4) Uiso 1 1 d
H2 H 0.212(2) 0.4480(11) 1.2769(18) 0.024(4) Uiso 1 1 d
H1 H 0.283(2) 0.5268(10) 1.3318(19) 0.025(4) Uiso 1 1 d
H10 H 0.702(2) 0.7084(12) 0.7026(19) 0.032(5) Uiso 1 1 d
H11 H 0.830(3) 0.6976(12) 0.659(2) 0.034(5) Uiso 1 1 d
H13 H 0.107(2) 0.6247(11) 0.955(2) 0.032(4) Uiso 1 1 d
H12 H -0.010(2) 0.6293(12) 1.012(2) 0.035(5) Uiso 1 1 d
H9 H 0.495(2) 0.6170(12) 0.328(2) 0.042(5) Uiso 1 1 d
H8 H 0.548(3) 0.6345(14) 0.471(2) 0.049(6) Uiso 1 1 d

loop_
_atom_site_aniso_label
_atom_site_aniso_U_11
_atom_site_aniso_U_22
_atom_site_aniso_U_33
_atom_site_aniso_U_23
_atom_site_aniso_U_13
_atom_site_aniso_U_12
Fe1 0.01031(9) 0.01236(9) 0.01176(9) 0.00030(5) 0.00386(6) -0.00010(5)
O4 0.0116(4) 0.0201(4) 0.0168(4) 0.0054(3) 0.0058(3) -0.0005(3)
O3 0.0097(3) 0.0171(4) 0.0172(4) -0.0028(3) 0.0042(3) 0.0013(3)
O2 0.0097(3) 0.0171(4) 0.0156(4) 0.0019(3) 0.0046(3) -0.0003(3)
O1 0.0114(3) 0.0179(4) 0.0156(4) -0.0035(3) 0.0055(3) 0.0009(3)
O6 0.0218(4) 0.0142(4) 0.0138(4) -0.0011(3) 0.0091(3) -0.0004(3)
O8 0.0159(4) 0.0217(4) 0.0245(4) -0.0025(3) 0.0128(4) -0.0017(3)
O5 0.0210(4) 0.0152(4) 0.0151(4) 0.0006(3) 0.0103(3) -0.0003(3)
O9 0.0189(4) 0.0189(4) 0.0230(4) 0.0034(3) 0.0138(3) 0.0019(3)
O7 0.0382(6) 0.0701(8) 0.0296(6) -0.0262(5) 0.0236(5) -0.0319(6)
N1 0.0156(4) 0.0207(5) 0.0152(5) 0.0013(4) 0.0083(4) 0.0012(4)
C5 0.0174(5) 0.0193(5) 0.0158(5) -0.0012(4) 0.0098(4) -0.0023(4)
C2 0.0116(4) 0.0118(4) 0.0159(5) -0.0016(4) 0.0074(4) -0.0014(3)
C3 0.0104(4) 0.0172(5) 0.0113(5) -0.0005(4) 0.0045(4) 0.0011(4)
C4 0.0185(5) 0.0214(6) 0.0173(5) -0.0025(4) 0.0109(4) -0.0046(4)
C1 0.0114(4) 0.0119(5) 0.0143(5) -0.0024(3) 0.0069(4) -0.0019(3)

loop_
_atom_type_symbol
_atom_type_description
_atom_type_scat_dispersion_real
_atom_type_scat_dispersion_imag
_atom_type_scat_source
C C 0.0033 0.0016 'International Tables Vol C Tables 4.2.6.8 and 6.1.1.4'
H H 0.0000 0.0000 'International Tables Vol C Tables 4.2.6.8 and 6.1.1.4'
N N 0.0061 0.0033 'International Tables Vol C Tables 4.2.6.8 and 6.1.1.4'
O O 0.0106 0.0060 'International Tables Vol C Tables 4.2.6.8 and 6.1.1.4'
Fe Fe 0.3463 0.8444 'International Tables Vol C Tables 4.2.6.8 and 6.1.1.4'

loop_
_geom_angle_atom_site_label_1
_geom_angle_atom_site_label_2
_geom_angle_atom_site_label_3
_geom_angle
_geom_angle_site_symmetry_1
_geom_angle_site_symmetry_3
O2 Fe1 O6 171.38(3) . .
O2 Fe1 O5 98.12(3) . .
O6 Fe1 O5 78.68(3) . .
O2 Fe1 O1 92.45(3) . .
O6 Fe1 O1 95.87(3) . .
O5 Fe1 O1 96.96(3) . .
O2 Fe1 O3 97.30(3) . .
O6 Fe1 O3 86.58(3) . .
O5 Fe1 O3 164.09(3) . .
O1 Fe1 O3 78.47(3) . .
O2 Fe1 O4 78.17(3) . .
O6 Fe1 O4 93.82(3) . .
O5 Fe1 O4 91.17(3) . .
O1 Fe1 O4 168.40(3) . .
O3 Fe1 O4 95.81(3) . .
C2 O4 Fe1 113.81(7) . .
C2 O3 Fe1 112.78(6) 4_676 .
C1 O2 Fe1 115.07(7) . .
C1 O1 Fe1 113.38(7) 4_676 .
C3 O6 Fe1 114.00(7) . .
C3 O5 Fe1 113.13(7) 3_667 .
C4 C5 C5 110.74(12) . 3_677
O4 C2 O3 126.82(10) . 4_575
O4 C2 C1 116.33(9) . .
O3 C2 C1 116.84(9) 4_575 .
O5 C3 O6 126.69(10) 3_667 .
O5 C3 C3 117.16(12) 3_667 3_667
O6 C3 C3 116.15(12) . 3_667
N1 C4 C5 112.38(9) . .
O1 C1 O2 126.24(9) 4_575 .
O1 C1 C2 117.19(9) 4_575 .
O2 C1 C2 116.56(9) . .

loop_
_geom_bond_atom_site_label_1
_geom_bond_atom_site_label_2
_geom_bond_distance
_geom_bond_site_symmetry_2
Fe1 O2 2.0949(8) .
Fe1 O6 2.1067(8) .
Fe1 O5 2.1219(8) .
Fe1 O1 2.1227(8) .
Fe1 O3 2.1371(8) .
Fe1 O4 2.1417(8) .
O4 C2 1.2486(13) .
O3 C2 1.2527(13) 4_676
O2 C1 1.2532(13) .
O1 C1 1.2507(13) 4_676
O6 C3 1.2553(14) .
O5 C3 1.2490(13) 3_667
N1 C4 1.4884(14) .
C5 C4 1.5104(15) .
C5 C5 1.528(2) 3_677
C2 O3 1.2527(13) 4_575
C2 C1 1.5563(14) .
C3 O5 1.2490(13) 3_667
C3 C3 1.557(2) 3_667
C1 O1 1.2507(13) 4_575
